data_2214817
loop_
_publ_author_name
'Williamson, Craig'
'Storey, John M. D.'
'Harrison, William T. A.'

_publ_section_title
;
 1-[(<i>S</i>)-1-Phenylethyl]-1<i>H</i>-benzimidazole
;
_journal_coeditor_code OM2136
_journal_issue 8
_journal_name_full 'Acta Crystallographica Section E'
_journal_page_first o3482
_journal_page_last o3482
_journal_paper_doi 10.1107/S1600536807029637
_journal_volume 63
_journal_year 2007
_chemical_formula_iupac 'C15 H14 N2'
_chemical_formula_moiety 'C15 H14 N2'
_chemical_formula_sum 'C15 H14 N2'
_chemical_formula_weight 222.28
_chemical_name_systematic
;
1-[(<i>S</i>)-1-Phenylethyl]-1<i>H</i>-benzimidazole
;
_space_group_IT_number 19
_symmetry_cell_setting orthorhombic
_symmetry_space_group_name_Hall 'P 2ac 2ab'
_symmetry_space_group_name_H-M 'P 21 21 21'
_atom_sites_solution_hydrogens geom
_atom_sites_solution_primary direct
_atom_sites_solution_secondary difmap
_audit_creation_method SHELXL-97
_cell_angle_alpha 90.00
_cell_angle_beta 90.00
_cell_angle_gamma 90.00
_cell_formula_units_Z 4
_cell_length_a 6.3159(3)
_cell_length_b 8.6989(3)
_cell_length_c 21.3277(9)
_cell_measurement_reflns_used 1583
_cell_measurement_temperature 120(2)
_cell_measurement_theta_max 27.48
_cell_measurement_theta_min 2.91
_cell_volume 1171.77(8)
_computing_cell_refinement 'SCALEPACK (Otwinowski & Minor, 1997)'
_computing_data_collection 'COLLECT (Nonius, 1998)'
_computing_data_reduction
;
SCALEPACK and DENZO (Otwinowski & Minor, 1997), and SORTAV (Blessing,
1995)
;
_computing_molecular_graphics 'ORTEP-3 (Farrugia, 1997)'
_computing_publication_material SHELXL97
_computing_structure_refinement 'SHELXL97 (Sheldrick, 1997)'
_computing_structure_solution 'SHELXS97 (Sheldrick, 1997)'
_diffrn_ambient_temperature 120(2)
_diffrn_measured_fraction_theta_full 0.993
_diffrn_measured_fraction_theta_max 0.993
_diffrn_measurement_device_type 'Nonius KappaCCD'
_diffrn_measurement_method '\w and \f'
_diffrn_radiation_monochromator graphite
_diffrn_radiation_source 'fine-focus sealed tube'
_diffrn_radiation_type MoK\a
_diffrn_radiation_wavelength 0.71073
_diffrn_reflns_av_R_equivalents 0.0387
_diffrn_reflns_av_sigmaI/netI 0.0291
_diffrn_reflns_limit_h_max 8
_diffrn_reflns_limit_h_min -8
_diffrn_reflns_limit_k_max 11
_diffrn_reflns_limit_k_min -9
_diffrn_reflns_limit_l_max 27
_diffrn_reflns_limit_l_min -27
_diffrn_reflns_number 8654
_diffrn_reflns_theta_full 27.54
_diffrn_reflns_theta_max 27.54
_diffrn_reflns_theta_min 3.02
_diffrn_standards_decay_% 0
_exptl_absorpt_coefficient_mu 0.075
_exptl_absorpt_correction_T_max 0.990
_exptl_absorpt_correction_T_min 0.966
_exptl_absorpt_correction_type multi-scan
_exptl_absorpt_process_details '(SADABS; Bruker, 2003)'
_exptl_crystal_colour colourless
_exptl_crystal_density_diffrn 1.260
_exptl_crystal_density_method 'not measured'
_exptl_crystal_description shard
_exptl_crystal_F_000 472
_exptl_crystal_size_max 0.46
_exptl_crystal_size_mid 0.20
_exptl_crystal_size_min 0.13
_refine_diff_density_max 0.162
_refine_diff_density_min -0.173
_refine_ls_abs_structure_details none
_refine_ls_extinction_coef 0.033(6)
_refine_ls_extinction_expression Fc^*^=kFc[1+0.001xFc^2^\l^3^/sin(2\q)]^-1/4^
_refine_ls_extinction_method SHELXL97
_refine_ls_goodness_of_fit_ref 1.046
_refine_ls_hydrogen_treatment constr
_refine_ls_matrix_type full
_refine_ls_number_parameters 156
_refine_ls_number_reflns 1571
_refine_ls_number_restraints 0
_refine_ls_restrained_S_all 1.046
_refine_ls_R_factor_all 0.0365
_refine_ls_R_factor_gt 0.0324
_refine_ls_shift/su_max 0.000
_refine_ls_shift/su_mean 0.000
_refine_ls_structure_factor_coef Fsqd
_refine_ls_weighting_details 'calc w=1/[\s^2^(Fo^2^)+(0.0349P)^2^+0.2819P] where P=(Fo^2^+2Fc^2^)/3'
_refine_ls_weighting_scheme calc
_refine_ls_wR_factor_gt 0.0777
_refine_ls_wR_factor_ref 0.0805
_reflns_number_gt 1463
_reflns_number_total 1571
_reflns_threshold_expression I>2\s(I)
_cod_data_source_file om2136.cif
_cod_data_source_block I
_cod_database_code 2214817
_cod_database_fobs_code 2214817

loop_
_symmetry_equiv_pos_as_xyz
'x, y, z'
'-x+1/2, -y, z+1/2'
'-x, y+1/2, -z+1/2'
'x+1/2, -y+1/2, -z'

loop_
_atom_site_type_symbol
_atom_site_label
_atom_site_fract_x
_atom_site_fract_y
_atom_site_fract_z
_atom_site_U_iso_or_equiv
_atom_site_adp_type
_atom_site_calc_flag
_atom_site_refinement_flags
_atom_site_occupancy
C C1 0.2835(3) 0.24132(17) 0.13869(7) 0.0194(3) Uani d . 1
C C2 0.1813(3) 0.21889(19) 0.08162(7) 0.0235(4) Uani d . 1
H H2 0.0451 0.2607 0.0735 0.028 Uiso calc R 1
C C3 0.2884(3) 0.13264(19) 0.03749(8) 0.0264(4) Uani d . 1
H H3 0.2243 0.1150 -0.0022 0.032 Uiso calc R 1
C C4 0.4891(3) 0.0703(2) 0.04954(8) 0.0270(4) Uani d . 1
H H4 0.5580 0.0121 0.0179 0.032 Uiso calc R 1
C C5 0.5886(3) 0.09180(19) 0.10661(8) 0.0251(4) Uani d . 1
H H5 0.7241 0.0488 0.1148 0.030 Uiso calc R 1
C C6 0.4826(3) 0.17917(19) 0.15197(7) 0.0213(3) Uani d . 1
C C7 0.3886(3) 0.3043(2) 0.23324(8) 0.0229(4) Uani d . 1
H H7 0.3884 0.3491 0.2739 0.027 Uiso calc R 1
C C8 0.0229(3) 0.40316(18) 0.19948(7) 0.0198(3) Uani d . 1
H H8 -0.0933 0.3274 0.1918 0.024 Uiso calc R 1
C C9 -0.0023(3) 0.4646(2) 0.26587(7) 0.0262(4) Uani d . 1
H H9A 0.0136 0.3800 0.2959 0.039 Uiso calc R 1
H H9B -0.1430 0.5107 0.2706 0.039 Uiso calc R 1
H H9C 0.1063 0.5426 0.2739 0.039 Uiso calc R 1
C C10 0.0007(3) 0.53183(18) 0.15155(7) 0.0196(3) Uani d . 1
C C11 0.1706(3) 0.62418(19) 0.13505(8) 0.0250(4) Uani d . 1
H H11 0.3061 0.6053 0.1528 0.030 Uiso calc R 1
C C12 0.1443(3) 0.7442(2) 0.09273(8) 0.0285(4) Uani d . 1
H H12 0.2619 0.8063 0.0813 0.034 Uiso calc R 1
C C13 -0.0541(3) 0.7733(2) 0.06721(8) 0.0291(4) Uani d . 1
H H13 -0.0726 0.8557 0.0385 0.035 Uiso calc R 1
C C14 -0.2241(3) 0.6824(2) 0.08370(8) 0.0292(4) Uani d . 1
H H14 -0.3599 0.7024 0.0663 0.035 Uiso calc R 1
C C15 -0.1974(3) 0.5614(2) 0.12572(8) 0.0247(4) Uani d . 1
H H15 -0.3149 0.4988 0.1368 0.030 Uiso calc R 1
N N1 0.2257(2) 0.32261(15) 0.19189(6) 0.0193(3) Uani d . 1
N N2 0.5455(2) 0.21984(17) 0.21242(7) 0.0252(3) Uani d . 1

loop_
_atom_site_aniso_label
_atom_site_aniso_U_11
_atom_site_aniso_U_22
_atom_site_aniso_U_33
_atom_site_aniso_U_12
_atom_site_aniso_U_13
_atom_site_aniso_U_23
C1 0.0217(8) 0.0153(7) 0.0211(7) -0.0007(7) 0.0028(6) 0.0023(6)
C2 0.0253(8) 0.0219(8) 0.0233(8) 0.0021(7) -0.0003(7) 0.0025(6)
C3 0.0366(10) 0.0225(8) 0.0200(8) 0.0003(8) 0.0017(7) 0.0004(6)
C4 0.0348(10) 0.0209(8) 0.0252(8) 0.0024(9) 0.0092(8) -0.0010(7)
C5 0.0232(8) 0.0205(8) 0.0316(9) 0.0024(7) 0.0054(7) 0.0033(7)
C6 0.0213(8) 0.0187(7) 0.0239(7) -0.0022(7) 0.0019(7) 0.0021(6)
C7 0.0234(8) 0.0221(8) 0.0232(8) -0.0009(7) -0.0032(7) 0.0001(7)
C8 0.0177(7) 0.0185(7) 0.0233(8) 0.0008(7) 0.0023(6) 0.0004(6)
C9 0.0304(9) 0.0251(8) 0.0232(8) 0.0040(9) 0.0052(9) -0.0001(7)
C10 0.0223(8) 0.0190(7) 0.0177(7) 0.0017(7) 0.0011(7) -0.0020(6)
C11 0.0232(9) 0.0232(8) 0.0285(9) 0.0030(7) 0.0012(7) 0.0025(7)
C12 0.0330(10) 0.0234(9) 0.0290(9) 0.0020(8) 0.0093(8) 0.0040(7)
C13 0.0410(11) 0.0255(9) 0.0207(7) 0.0108(9) 0.0049(7) 0.0027(7)
C14 0.0294(9) 0.0317(9) 0.0264(8) 0.0090(9) -0.0047(8) -0.0018(7)
C15 0.0231(8) 0.0253(8) 0.0257(8) 0.0007(8) -0.0004(7) -0.0010(7)
N1 0.0204(7) 0.0186(6) 0.0189(6) 0.0005(6) 0.0000(5) -0.0001(5)
N2 0.0234(7) 0.0254(7) 0.0267(7) 0.0013(6) -0.0028(6) -0.0004(6)

loop_
_atom_type_symbol
_atom_type_description
_atom_type_scat_dispersion_real
_atom_type_scat_dispersion_imag
_atom_type_scat_source
C C 0.0033 0.0000 'International Tables Vol C Tables 4.2.6.8 and 6.1.1.4'
H H 0.0000 0.0000 'International Tables Vol C Tables 4.2.6.8 and 6.1.1.4'
N N 0.0061 0.0000 'International Tables Vol C Tables 4.2.6.8 and 6.1.1.4'

loop_
_geom_angle_atom_site_label_1
_geom_angle_atom_site_label_2
_geom_angle_atom_site_label_3
_geom_angle
N1 C1 C2 131.74(16)
N1 C1 C6 105.56(14)
C2 C1 C6 122.70(15)
C3 C2 C1 116.44(16)
C3 C2 H2 121.8
C1 C2 H2 121.8
C2 C3 C4 121.88(16)
C2 C3 H3 119.1
C4 C3 H3 119.1
C5 C4 C3 121.31(16)
C5 C4 H4 119.3
C3 C4 H4 119.3
C4 C5 C6 117.67(17)
C4 C5 H5 121.2
C6 C5 H5 121.2
N2 C6 C1 110.21(14)
N2 C6 C5 129.79(16)
C1 C6 C5 119.99(16)
N2 C7 N1 114.61(15)
N2 C7 H7 122.7
N1 C7 H7 122.7
N1 C8 C9 111.16(14)
N1 C8 C10 110.91(13)
C9 C8 C10 110.92(13)
N1 C8 H8 107.9
C9 C8 H8 107.9
C10 C8 H8 107.9
C8 C9 H9A 109.5
C8 C9 H9B 109.5
H9A C9 H9B 109.5
C8 C9 H9C 109.5
H9A C9 H9C 109.5
H9B C9 H9C 109.5
C11 C10 C15 119.24(15)
C11 C10 C8 121.71(15)
C15 C10 C8 118.99(15)
C10 C11 C12 120.53(17)
C10 C11 H11 119.7
C12 C11 H11 119.7
C13 C12 C11 119.92(17)
C13 C12 H12 120.0
C11 C12 H12 120.0
C14 C13 C12 119.86(16)
C14 C13 H13 120.1
C12 C13 H13 120.1
C13 C14 C15 120.20(17)
C13 C14 H14 119.9
C15 C14 H14 119.9
C10 C15 C14 120.25(17)
C10 C15 H15 119.9
C14 C15 H15 119.9
C7 N1 C1 105.73(13)
C7 N1 C8 129.94(13)
C1 N1 C8 124.27(13)
C7 N2 C6 103.88(14)

loop_
_geom_bond_atom_site_label_1
_geom_bond_atom_site_label_2
_geom_bond_distance
C1 N1 1.3858(19)
C1 C2 1.391(2)
C1 C6 1.398(2)
C2 C3 1.381(2)
C2 H2 0.9500
C3 C4 1.402(3)
C3 H3 0.9500
C4 C5 1.383(3)
C4 H4 0.9500
C5 C6 1.401(2)
C5 H5 0.9500
C6 N2 1.395(2)
C7 N2 1.311(2)
C7 N1 1.364(2)
C7 H7 0.9500
C8 N1 1.469(2)
C8 C9 1.522(2)
C8 C10 1.522(2)
C8 H8 1.0000
C9 H9A 0.9800
C9 H9B 0.9800
C9 H9C 0.9800
C10 C11 1.386(2)
C10 C15 1.391(2)
C11 C12 1.390(2)
C11 H11 0.9500
C12 C13 1.389(3)
C12 H12 0.9500
C13 C14 1.379(3)
C13 H13 0.9500
C14 C15 1.393(2)
C14 H14 0.9500
C15 H15 0.9500

loop_
_geom_hbond_atom_site_label_D
_geom_hbond_atom_site_label_H
_geom_hbond_atom_site_label_A
_geom_hbond_site_symmetry_A
_geom_hbond_distance_DH
_geom_hbond_distance_HA
_geom_hbond_distance_DA
_geom_hbond_angle_DHA
C8 H8 N2 1_455 1.00 2.50 3.422(2) 152

loop_
_geom_torsion_atom_site_label_1
_geom_torsion_atom_site_label_2
_geom_torsion_atom_site_label_3
_geom_torsion_atom_site_label_4
_geom_torsion
N1 C1 C2 C3 178.50(16)
C6 C1 C2 C3 -0.9(2)
C1 C2 C3 C4 0.3(2)
C2 C3 C4 C5 0.4(3)
C3 C4 C5 C6 -0.5(2)
N1 C1 C6 N2 0.65(17)
C2 C1 C6 N2 -179.85(15)
N1 C1 C6 C5 -178.71(14)
C2 C1 C6 C5 0.8(2)
C4 C5 C6 N2 -179.32(16)
C4 C5 C6 C1 -0.1(2)
N1 C8 C10 C11 -39.39(19)
C9 C8 C10 C11 84.65(19)
N1 C8 C10 C15 143.39(15)
C9 C8 C10 C15 -92.57(18)
C15 C10 C11 C12 -0.6(2)
C8 C10 C11 C12 -177.81(15)
C10 C11 C12 C13 0.7(3)
C11 C12 C13 C14 -0.4(3)
C12 C13 C14 C15 -0.1(3)
C11 C10 C15 C14 0.1(2)
C8 C10 C15 C14 177.38(14)
C13 C14 C15 C10 0.3(3)
N2 C7 N1 C1 0.02(19)
N2 C7 N1 C8 177.34(14)
C2 C1 N1 C7 -179.84(17)
C6 C1 N1 C7 -0.40(16)
C2 C1 N1 C8 2.6(3)
C6 C1 N1 C8 -177.92(13)
C9 C8 N1 C7 -3.7(2)
C10 C8 N1 C7 120.19(17)
C9 C8 N1 C1 173.17(14)
C10 C8 N1 C1 -62.93(18)
N1 C7 N2 C6 0.38(19)
C1 C6 N2 C7 -0.63(17)
C5 C6 N2 C7 178.64(17)

loop_
_cod_related_entry_id
_cod_related_entry_database
_cod_related_entry_code
1 ChemSpider 644513
